data_2310739
loop_
_publ_author_name
'W\"olfel, Alexander'
'Dorscht, Philipp'
'Lichtenberg, Frank'
'van Smaalen, Sander'

_publ_section_title
;
 Anisotropic thermal expansion of La(n)(Ti,Fe)(n)O(3n + 2) (n = 5 and 6)
;
_journal_coden_ASTM ACSBDA
_journal_coeditor_code BP5048
_journal_issue 2
_journal_name_full
;
 Acta Crystallographica, Section B: Structural Science, Crystal
 Engineering and Materials
;
_journal_page_first 137
_journal_page_last 144
_journal_paper_doi 10.1107/S2052519213003126
_journal_volume 69
_journal_year 2013
_chemical_formula_sum 'Fe0.615 La3.333 O11.333 Ti2.718'
_chemical_formula_weight 808.8
_space_group_IT_number 14
_space_group_ssg_name X21/b(\a\b0)00
_symmetry_cell_setting monoclinic
_symmetry_space_group_name_Hall '-P 2ybc (-1/4*x+1/2*z,1/2*x,y)'
_symmetry_space_group_name_H-M 'P 1 21/c 1 (2*c,2*a+c,b)'
_cell_angle_alpha 90
_cell_angle_beta 90
_cell_angle_gamma 90.001(17)
_cell_formula_units_Z 1
_cell_length_a 7.8370(16)
_cell_length_b 5.2237(13)
_cell_length_c 5.5459(12)
_cell_measurement_temperature 293
_cell_modulation_dimension 1
_cell_volume 227.04(9)
_diffrn_ambient_temperature 293
_diffrn_measured_fraction_theta_full 0.98
_diffrn_measured_fraction_theta_max 0.94
_diffrn_measurement_device 'four-cycle diffractometer'
_diffrn_measurement_device_type 'Bruker CCD'
_diffrn_radiation_monochromator graphite
_diffrn_radiation_source 'X-ray tube'
_diffrn_radiation_type 'Mo K\a'
_diffrn_radiation_wavelength 0.71069
_diffrn_reflns_av_R_equivalents 0.0417
_diffrn_reflns_av_sigmaI/netI 0.0202
_diffrn_reflns_limit_h_max 12
_diffrn_reflns_limit_h_min -12
_diffrn_reflns_limit_index_m_1_max 6
_diffrn_reflns_limit_index_m_1_min -5
_diffrn_reflns_limit_k_max 7
_diffrn_reflns_limit_k_min -8
_diffrn_reflns_limit_l_max 8
_diffrn_reflns_limit_l_min -8
_diffrn_reflns_number 50644
_diffrn_reflns_theta_full 32.19
_diffrn_reflns_theta_max 33.76
_diffrn_reflns_theta_min 2.6
_exptl_absorpt_coefficient_mu 18.602
_exptl_crystal_density_diffrn 5.9134
_exptl_crystal_F_000 178
_refine_diff_density_max 3.58
_refine_diff_density_min -2.79
_refine_ls_extinction_coef 1710(70)
_refine_ls_extinction_method 'B-C type 1 Gaussian isotropic (Becker & Coppens, 1974)'
_refine_ls_goodness_of_fit_gt 2.84
_refine_ls_goodness_of_fit_ref 2.77
_refine_ls_number_constraints 8
_refine_ls_number_parameters 147
_refine_ls_number_reflns 5368
_refine_ls_number_restraints 0
_refine_ls_R_factor_all 0.0329
_refine_ls_R_factor_gt 0.0299
_refine_ls_shift/su_max 0.0025
_refine_ls_shift/su_mean 0.0002
_refine_ls_structure_factor_coef F
_refine_ls_weighting_details w=1/(\s^2^(F)+0.0001F^2^)
_refine_ls_weighting_scheme sigma
_refine_ls_wR_factor_gt 0.0448
_refine_ls_wR_factor_ref 0.0452
_reflns_number_gt 5074
_reflns_number_total 5368
_reflns_threshold_expression I>3\s(I)
_cod_data_source_file bp5048sup1.cif
_cod_data_source_block n5_295K
_cod_database_code 2310739
_jana_cell_commen_supercell_matrix_1_1 1
_jana_cell_commen_supercell_matrix_1_2 0
_jana_cell_commen_supercell_matrix_1_3 0
_jana_cell_commen_supercell_matrix_2_1 0
_jana_cell_commen_supercell_matrix_2_2 12
_jana_cell_commen_supercell_matrix_2_3 0
_jana_cell_commen_supercell_matrix_3_1 0
_jana_cell_commen_supercell_matrix_3_2 0
_jana_cell_commen_supercell_matrix_3_3 1
_jana_cell_commen_t_section_1 0

loop_
_space_group_symop_id
_space_group_symop_operation_xyz
1 x,y,z
2 -x+0.25,-y,z+0.5
3 x+0.25,y+0.5,z
4 -x+0.5,-y+0.5,z+0.5
5 x+0.5,y,z
6 -x+0.75,-y,z+0.5
7 x+0.75,y+0.5,z
8 -x,-y+0.5,z+0.5
9 -x,-y,-z
10 x+0.25,y,-z+0.5
11 -x+0.25,-y+0.5,-z
12 x+0.5,y+0.5,-z+0.5
13 -x+0.5,-y,-z
14 x+0.75,y,-z+0.5
15 -x+0.75,-y+0.5,-z
16 x,y+0.5,-z+0.5

loop_
_space_group_symop_ssg_id
_space_group_symop_ssg_operation_algebraic
1 x1,x2,x3,x4
2 -x1+1/4,-x2,x3+1/2,-x4+1/4
3 -x1,-x2,-x3,-x4+1/2
4 x1,x2+1/2,-x3+1/2,x4
5 x1+1/2,x2,x3,x4+1/2
6 -x1+3/4,-x2,x3+1/2,-x4+3/4
7 -x1+1/2,-x2,-x3,-x4
8 x1+1/2,x2+1/2,-x3+1/2,x4+1/2
9 x1+3/4,x2+1/2,x3,x4+1/4
10 -x1,-x2+1/2,x3+1/2,-x4+1/2
11 -x1+3/4,-x2+1/2,-x3,-x4+3/4
12 x1+3/4,x2,-x3+1/2,x4+1/4
13 x1+1/4,x2+1/2,x3,x4+3/4
14 -x1+1/2,-x2+1/2,x3+1/2,-x4
15 -x1+1/4,-x2+1/2,-x3,-x4+1/4
16 x1+1/4,x2,-x3+1/2,x4+3/4

loop_
_atom_site_label
_atom_site_type_symbol
_atom_site_fract_x
_atom_site_fract_y
_atom_site_fract_z
_atom_site_adp_type
_atom_site_U_iso_or_equiv
_atom_site_symmetry_multiplicity
_atom_site_occupancy
_atom_site_calc_flag
La1 La -0.00038(2) -0.01595(4) 0.00261(3) Uani 0.00412(6) 16 0.125 d
La2 La -0.00100(6) 0.29325(5) -0.08934(5) Uani 0.00459(6) 16 0.0417 d
La3 La -0.00312(6) -0.22936(7) 0.04879(5) Uani 0.00939(7) 16 0.0417 d
Ti11 Ti 0.25 0 0.5 Uani 0.00251(14) 8 0.02(2) d
Fe11 Fe 0.25 0 0.5 Uani 0.00251(14) 8 0.02(2) d
Ti12 Ti 0.25 0 0.5 Uani 0.00251(14) 16 0.035(18) d
Fe12 Fe 0.25 0 0.5 Uani 0.00251(14) 16 0.007(18) d
Ti13 Ti 0.25 0 0.5 Uani 0.00251(14) 16 0.041(16) d
Fe13 Fe 0.25 0 0.5 Uani 0.00251(14) 16 0.000(16) d
Ti21 Ti 0.75 0 0.5 Uani 0.00228(13) 8 0.02(2) d
Fe21 Fe 0.75 0 0.5 Uani 0.00228(13) 8 0.02(2) d
Ti22 Ti 0.75 0 0.5 Uani 0.00228(13) 16 0.036(18) d
Fe22 Fe 0.75 0 0.5 Uani 0.00228(13) 16 0.006(18) d
Ti23 Ti 0.75 0 0.5 Uani 0.00228(13) 16 0.040(16) d
Fe23 Fe 0.75 0 0.5 Uani 0.00228(13) 16 0.002(16) d
O1 O -0.0001(2) 0.0035(3) 0.5528(4) Uani 0.0064(4) 16 0.2083 d
O2 O 0.2268(2) 0.2149(3) 0.2078(3) Uani 0.0051(4) 16 0.25 d
O3 O 0.7737(3) 0.2062(3) 0.2027(3) Uani 0.0061(4) 16 0.25 d

loop_
_atom_site_aniso_label
_atom_site_aniso_type_symbol
_atom_site_aniso_U_11
_atom_site_aniso_U_22
_atom_site_aniso_U_33
_atom_site_aniso_U_12
_atom_site_aniso_U_13
_atom_site_aniso_U_23
La1 La 0.00285(10) 0.00511(10) 0.00440(10) 0.00036(11) -0.00001(9) -0.00159(4)
La2 La 0.00196(10) 0.00813(13) 0.00370(10) -0.00113(13) 0.00046(13) -0.00247(8)
La3 La 0.00150(11) 0.01790(16) 0.00877(11) 0.00115(15) -0.00065(15) -0.00642(11)
Ti11 Ti 0.0031(2) 0.0023(3) 0.0022(2) -0.0005(4) -0.0001(3) -0.00037(15)
Fe11 Fe 0.0031(2) 0.0023(3) 0.0022(2) -0.0005(4) -0.0001(3) -0.00037(15)
Ti12 Ti 0.0031(2) 0.0023(3) 0.0022(2) -0.0005(4) -0.0001(3) -0.00037(15)
Fe12 Fe 0.0031(2) 0.0023(3) 0.0022(2) -0.0005(4) -0.0001(3) -0.00037(15)
Ti13 Ti 0.0031(2) 0.0023(3) 0.0022(2) -0.0005(4) -0.0001(3) -0.00037(15)
Fe13 Fe 0.0031(2) 0.0023(3) 0.0022(2) -0.0005(4) -0.0001(3) -0.00037(15)
Ti21 Ti 0.0028(2) 0.0023(3) 0.0017(2) -0.0001(4) 0.0004(3) 0.00008(15)
Fe21 Fe 0.0028(2) 0.0023(3) 0.0017(2) -0.0001(4) 0.0004(3) 0.00008(15)
Ti22 Ti 0.0028(2) 0.0023(3) 0.0017(2) -0.0001(4) 0.0004(3) 0.00008(15)
Fe22 Fe 0.0028(2) 0.0023(3) 0.0017(2) -0.0001(4) 0.0004(3) 0.00008(15)
Ti23 Ti 0.0028(2) 0.0023(3) 0.0017(2) -0.0001(4) 0.0004(3) 0.00008(15)
Fe23 Fe 0.0028(2) 0.0023(3) 0.0017(2) -0.0001(4) 0.0004(3) 0.00008(15)
O1 O 0.0035(7) 0.0071(8) 0.0086(7) -0.0006(7) 0.0001(5) -0.0011(6)
O2 O 0.0052(8) 0.0049(7) 0.0054(6) 0.0004(6) -0.0003(5) 0.0008(5)
O3 O 0.0086(8) 0.0054(7) 0.0043(6) -0.0001(6) 0.0005(5) 0.0034(5)

loop_
_atom_site_displace_Fourier_atom_site_label
_atom_site_displace_Fourier_axis
_atom_site_displace_Fourier_wave_vector_seq_id
_atom_site_displace_Fourier_param_cos
_atom_site_displace_Fourier_param_sin
Ti11 x 1 0 -0.0054(4)
Ti11 y 1 0 0.1277(3)
Ti11 z 1 0 -0.0796(3)
Ti11 x 2 0 0
Ti11 y 2 0 0
Ti11 z 2 0 0
Ti11 x 3 0 0
Ti11 y 3 0 0
Ti11 z 3 0 0
Ti11 x 4 0 0
Ti11 y 4 0 0
Ti11 z 4 0 0
Ti11 x 5 0 0
Ti11 y 5 0 0
Ti11 z 5 0 0
Ti11 x 6 0 0.0007(2)
Ti11 y 6 0 0.02420(17)
Ti11 z 6 0 0.02892(15)
Fe11 x 1 0 -0.0054(4)
Fe11 y 1 0 0.1277(3)
Fe11 z 1 0 -0.0796(3)
Fe11 x 2 0 0
Fe11 y 2 0 0
Fe11 z 2 0 0
Fe11 x 3 0 0
Fe11 y 3 0 0
Fe11 z 3 0 0
Fe11 x 4 0 0
Fe11 y 4 0 0
Fe11 z 4 0 0
Fe11 x 5 0 0
Fe11 y 5 0 0
Fe11 z 5 0 0
Fe11 x 6 0 0.0007(2)
Fe11 y 6 0 0.02420(17)
Fe11 z 6 0 0.02892(15)
Ti12 x 1 0 -0.0054(4)
Ti12 y 1 0 0.1277(3)
Ti12 z 1 0 -0.0796(3)
Ti12 x 2 0 0
Ti12 y 2 0 0
Ti12 z 2 0 0
Ti12 x 3 0 0
Ti12 y 3 0 0
Ti12 z 3 0 0
Ti12 x 4 0 0
Ti12 y 4 0 0
Ti12 z 4 0 0
Ti12 x 5 0 0
Ti12 y 5 0 0
Ti12 z 5 0 0
Ti12 x 6 0 0.0007(2)
Ti12 y 6 0 0.02420(17)
Ti12 z 6 0 0.02892(15)
Fe12 x 1 0 -0.0054(4)
Fe12 y 1 0 0.1277(3)
Fe12 z 1 0 -0.0796(3)
Fe12 x 2 0 0
Fe12 y 2 0 0
Fe12 z 2 0 0
Fe12 x 3 0 0
Fe12 y 3 0 0
Fe12 z 3 0 0
Fe12 x 4 0 0
Fe12 y 4 0 0
Fe12 z 4 0 0
Fe12 x 5 0 0
Fe12 y 5 0 0
Fe12 z 5 0 0
Fe12 x 6 0 0.0007(2)
Fe12 y 6 0 0.02420(17)
Fe12 z 6 0 0.02892(15)
Ti13 x 1 0 -0.0054(4)
Ti13 y 1 0 0.1277(3)
Ti13 z 1 0 -0.0796(3)
Ti13 x 2 0 0
Ti13 y 2 0 0
Ti13 z 2 0 0
Ti13 x 3 0 0
Ti13 y 3 0 0
Ti13 z 3 0 0
Ti13 x 4 0 0
Ti13 y 4 0 0
Ti13 z 4 0 0
Ti13 x 5 0 0
Ti13 y 5 0 0
Ti13 z 5 0 0
Ti13 x 6 0 0.0007(2)
Ti13 y 6 0 0.02420(17)
Ti13 z 6 0 0.02892(15)
Fe13 x 1 0 -0.0054(4)
Fe13 y 1 0 0.1277(3)
Fe13 z 1 0 -0.0796(3)
Fe13 x 2 0 0
Fe13 y 2 0 0
Fe13 z 2 0 0
Fe13 x 3 0 0
Fe13 y 3 0 0
Fe13 z 3 0 0
Fe13 x 4 0 0
Fe13 y 4 0 0
Fe13 z 4 0 0
Fe13 x 5 0 0
Fe13 y 5 0 0
Fe13 z 5 0 0
Fe13 x 6 0 0.0007(2)
Fe13 y 6 0 0.02420(17)
Fe13 z 6 0 0.02892(15)
Ti21 x 1 0 0.0017(4)
Ti21 y 1 0 0.1438(3)
Ti21 z 1 0 -0.0870(3)
Ti21 x 2 0 0
Ti21 y 2 0 0
Ti21 z 2 0 0
Ti21 x 3 0 0
Ti21 y 3 0 0
Ti21 z 3 0 0
Ti21 x 4 0 0
Ti21 y 4 0 0
Ti21 z 4 0 0
Ti21 x 5 0 0
Ti21 y 5 0 0
Ti21 z 5 0 0
Ti21 x 6 0 -0.0030(2)
Ti21 y 6 0 0.02309(18)
Ti21 z 6 0 0.02957(15)
Fe21 x 1 0 0.0017(4)
Fe21 y 1 0 0.1438(3)
Fe21 z 1 0 -0.0870(3)
Fe21 x 2 0 0
Fe21 y 2 0 0
Fe21 z 2 0 0
Fe21 x 3 0 0
Fe21 y 3 0 0
Fe21 z 3 0 0
Fe21 x 4 0 0
Fe21 y 4 0 0
Fe21 z 4 0 0
Fe21 x 5 0 0
Fe21 y 5 0 0
Fe21 z 5 0 0
Fe21 x 6 0 -0.0030(2)
Fe21 y 6 0 0.02309(18)
Fe21 z 6 0 0.02957(15)
Ti22 x 1 0 0.0017(4)
Ti22 y 1 0 0.1438(3)
Ti22 z 1 0 -0.0870(3)
Ti22 x 2 0 0
Ti22 y 2 0 0
Ti22 z 2 0 0
Ti22 x 3 0 0
Ti22 y 3 0 0
Ti22 z 3 0 0
Ti22 x 4 0 0
Ti22 y 4 0 0
Ti22 z 4 0 0
Ti22 x 5 0 0
Ti22 y 5 0 0
Ti22 z 5 0 0
Ti22 x 6 0 -0.0030(2)
Ti22 y 6 0 0.02309(18)
Ti22 z 6 0 0.02957(15)
Fe22 x 1 0 0.0017(4)
Fe22 y 1 0 0.1438(3)
Fe22 z 1 0 -0.0870(3)
Fe22 x 2 0 0
Fe22 y 2 0 0
Fe22 z 2 0 0
Fe22 x 3 0 0
Fe22 y 3 0 0
Fe22 z 3 0 0
Fe22 x 4 0 0
Fe22 y 4 0 0
Fe22 z 4 0 0
Fe22 x 5 0 0
Fe22 y 5 0 0
Fe22 z 5 0 0
Fe22 x 6 0 -0.0030(2)
Fe22 y 6 0 0.02309(18)
Fe22 z 6 0 0.02957(15)
Ti23 x 1 0 0.0017(4)
Ti23 y 1 0 0.1438(3)
Ti23 z 1 0 -0.0870(3)
Ti23 x 2 0 0
Ti23 y 2 0 0
Ti23 z 2 0 0
Ti23 x 3 0 0
Ti23 y 3 0 0
Ti23 z 3 0 0
Ti23 x 4 0 0
Ti23 y 4 0 0
Ti23 z 4 0 0
Ti23 x 5 0 0
Ti23 y 5 0 0
Ti23 z 5 0 0
Ti23 x 6 0 -0.0030(2)
Ti23 y 6 0 0.02309(18)
Ti23 z 6 0 0.02957(15)
Fe23 x 1 0 0.0017(4)
Fe23 y 1 0 0.1438(3)
Fe23 z 1 0 -0.0870(3)
Fe23 x 2 0 0
Fe23 y 2 0 0
Fe23 z 2 0 0
Fe23 x 3 0 0
Fe23 y 3 0 0
Fe23 z 3 0 0
Fe23 x 4 0 0
Fe23 y 4 0 0
Fe23 z 4 0 0
Fe23 x 5 0 0
Fe23 y 5 0 0
Fe23 z 5 0 0
Fe23 x 6 0 -0.0030(2)
Fe23 y 6 0 0.02309(18)
Fe23 z 6 0 0.02957(15)

loop_
_atom_site_Fourier_wave_vector_seq_id
_jana_atom_site_fourier_wave_vector_q1_coeff
1 1
2 2
3 3
4 4
5 5
6 6

loop_
_atom_site_occ_special_func_atom_site_label
_atom_site_occ_special_func_crenel_c
_atom_site_occ_special_func_crenel_w
La1 0 0.125
La2 0.107728(4) 0.0417
La3 -0.102405(5) 0.0417
Ti11 0 0.0417
Fe11 0 0.0417
Ti12 0.0417 0.0417
Fe12 0.0417 0.0417
Ti13 0.0833 0.0417
Fe13 0.0833 0.0417
Ti21 0 0.0417
Fe21 0 0.0417
Ti22 0.0417 0.0417
Fe22 0.0417 0.0417
Ti23 0.0833 0.0417
Fe23 0.0833 0.0417
O1 0 0.2083
O2 0 0.25
O3 0 0.25

loop_
_atom_type_symbol
_atom_type_scat_dispersion_real
_atom_type_scat_dispersion_imag
_atom_type_scat_source
Fe 0.3463 0.8444 'International Tables Vol C tables 4.2.6.8 and 6.1.1.1'
La -0.2871 2.4523 'International Tables Vol C tables 4.2.6.8 and 6.1.1.1'
O 0.0106 0.0060 'International Tables Vol C tables 4.2.6.8 and 6.1.1.1'
Ti 0.2776 0.4457 'International Tables Vol C tables 4.2.6.8 and 6.1.1.1'

loop_
_cell_wave_vector_seq_id
_cell_wave_vector_x
_cell_wave_vector_y
_cell_wave_vector_z
1 0.000000 0.083333 0.000000

loop_
_geom_bond_atom_site_label_1
_geom_bond_atom_site_label_2
_geom_bond_site_ssg_symmetry_2
_geom_bond_distance_av
_geom_bond_distance_min
_geom_bond_distance_max
La1 O1 1_5545 2.47(3) 2.47(3) 2.47(3)
La1 O1 . 3.08(3) 3.08(3) 3.08(3)
La1 O2 . 2.45(3) 2.45(3) 2.45(3)
La1 O2 7_5555 2.77(3) 2.77(3) 2.77(3)
La1 O3 1_4555 2.43(3) 2.43(3) 2.43(3)
La1 O3 7_5555 2.75(3) 2.75(3) 2.75(3)
La1 O11 8_4455 2.41(3) 2.41(3) 2.41(3)
La1 O11 8_4555 3.15(3) 3.15(3) 3.15(3)
La1 O21 8_4455 2.54(7) 2.54(7) 2.54(7)
La1 O31 8_3455 2.41(8) 2.41(8) 2.41(8)
La2 O1 1_5545 2.55(2) 2.55(2) 2.55(2)
La2 O2 . 2.44(3) 2.44(3) 2.44(3)
La2 O2 2_5645 2.55(3) 2.55(3) 2.55(3)
La2 O2 7_5555 3.47(3) 3.47(3) 3.47(3)
La2 O3 1_4555 2.40(3) 2.40(3) 2.40(3)
La2 O3 7_5555 3.43(3) 3.43(3) 3.43(3)
La2 O21 5_4555 3.34(2) 3.34(2) 3.34(2)
La2 O31 5_3555 3.50(3) 3.50(3) 3.50(3)
La3 O1 1_5545 2.82(2) 2.82(2) 2.82(2)
La3 O1 . 3.10(2) 3.10(2) 3.10(2)
La3 O2 . 2.86(3) 2.86(3) 2.86(3)
La3 O2 7_5555 2.52(3) 2.52(3) 2.52(3)
La3 O3 1_4555 2.80(3) 2.80(3) 2.80(3)
La3 O3 7_5555 2.44(3) 2.44(3) 2.44(3)
La3 O3 4_4455 3.08(3) 3.08(3) 3.08(3)
La3 O21 3_5555 3.45(2) 3.45(2) 3.45(2)
La3 O21 8_4455 1.15(2) 1.15(2) 1.15(2)
La3 O31 3_6555 3.36(3) 3.36(3) 3.36(3)
La3 O31 8_3455 1.13(2) 1.13(2) 1.13(2)
Ti11 O1 . 1.98(3) 1.98(3) 1.98(3)
Ti11 O1 7_5565 1.98(3) 1.98(3) 1.98(3)
Ti11 O2 . 1.97(3) 1.97(3) 1.97(3)
Ti11 O2 7_5565 1.97(3) 1.97(3) 1.97(3)
Ti11 O31 6_6655 3.14(8) 3.14(8) 3.14(8)
Ti11 O31 8_3455 3.14(8) 3.14(8) 3.14(8)
Fe11 O1 . 1.98(3) 1.98(3) 1.98(3)
Fe11 O1 7_5565 1.98(3) 1.98(3) 1.98(3)
Fe11 O2 . 1.97(3) 1.97(3) 1.97(3)
Fe11 O2 7_5565 1.97(3) 1.97(3) 1.97(3)
Fe11 O31 6_6655 3.14(8) 3.14(8) 3.14(8)
Fe11 O31 8_3455 3.14(8) 3.14(8) 3.14(8)
Ti13 O1 . 1.99(2) 1.99(2) 1.99(2)
Ti13 O1 7_5565 2.00(2) 2.00(2) 2.00(2)
Ti13 O2 . 1.83(3) 1.83(3) 1.83(3)
Ti13 O2 7_5565 2.22(3) 2.22(3) 2.22(3)
Ti13 O21 6_5655 3.13(2) 3.13(2) 3.13(2)
Ti13 O31 6_6655 3.18(3) 3.18(3) 3.18(3)
Ti13 O31 8_3455 2.83(8) 2.83(8) 2.83(8)
Fe13 O1 . 1.99(2) 1.99(2) 1.99(2)
Fe13 O1 7_5565 2.00(2) 2.00(2) 2.00(2)
Fe13 O2 . 1.83(3) 1.83(3) 1.83(3)
Fe13 O2 7_5565 2.22(3) 2.22(3) 2.22(3)
Fe13 O21 6_5655 3.13(2) 3.13(2) 3.13(2)
Fe13 O31 6_6655 3.18(3) 3.18(3) 3.18(3)
Fe13 O31 8_3455 2.83(8) 2.83(8) 2.83(8)
Ti21 O1 1_6555 1.98(3) 1.98(3) 1.98(3)
Ti21 O1 7_5565 1.98(3) 1.98(3) 1.98(3)
Ti21 O3 . 1.97(3) 1.97(3) 1.97(3)
Ti21 O3 7_6565 1.97(3) 1.97(3) 1.97(3)
Ti21 O21 6_5655 3.22(7) 3.22(7) 3.22(7)
Ti21 O21 8_5455 3.22(7) 3.22(7) 3.22(7)
Fe21 O1 1_6555 1.98(3) 1.98(3) 1.98(3)
Fe21 O1 7_5565 1.98(3) 1.98(3) 1.98(3)
Fe21 O3 . 1.97(3) 1.97(3) 1.97(3)
Fe21 O3 7_6565 1.97(3) 1.97(3) 1.97(3)
Fe21 O21 6_5655 3.22(7) 3.22(7) 3.22(7)
Fe21 O21 8_5455 3.22(7) 3.22(7) 3.22(7)
Ti23 O1 1_6555 2.02(2) 2.02(2) 2.02(2)
Ti23 O1 7_5565 1.98(2) 1.98(2) 1.98(2)
Ti23 O3 . 1.77(3) 1.77(3) 1.77(3)
Ti23 O3 7_6565 2.26(2) 2.26(2) 2.26(2)
Ti23 O21 5_5555 3.03(2) 3.03(2) 3.03(2)
Ti23 O21 6_5655 3.18(2) 3.18(2) 3.18(2)
Ti23 O21 8_5455 3.12(8) 3.12(8) 3.12(8)
Ti23 O31 5_4555 3.16(2) 3.16(2) 3.16(2)
Ti23 O31 6_6655 2.95(3) 2.95(3) 2.95(3)
Fe23 O1 1_6555 2.02(2) 2.02(2) 2.02(2)
Fe23 O1 7_5565 1.98(2) 1.98(2) 1.98(2)
Fe23 O3 . 1.77(3) 1.77(3) 1.77(3)
Fe23 O3 7_6565 2.26(2) 2.26(2) 2.26(2)
Fe23 O21 5_5555 3.03(2) 3.03(2) 3.03(2)
Fe23 O21 6_5655 3.18(2) 3.18(2) 3.18(2)
Fe23 O21 8_5455 3.12(8) 3.12(8) 3.12(8)
Fe23 O31 5_4555 3.16(2) 3.16(2) 3.16(2)
Fe23 O31 6_6655 2.95(3) 2.95(3) 2.95(3)
La11 O1 4_5555 2.58(2) 2.57(2) 2.584(18)
La11 O1 4_5655 2.80(2) 2.755(19) 2.85(2)
La11 O2 6_5645 3.21(3) 3.15(3) 3.26(3)
La11 O2 4_5555 2.67(3) 2.67(3) 2.68(3)
La11 O3 6_5645 3.24(3) 3.17(3) 3.30(3)
La11 O3 4_4555 2.71(3) 2.71(3) 2.72(3)
La11 O11 1_5545 2.68(3) 2.64(3) 2.72(3)
La11 O11 . 2.93(3) 2.92(3) 2.95(3)
La11 O21 . 2.60(8) 1.96(7) 3.23(9)
La11 O21 3_5655 3.26(8) 2.77(9) 3.75(8)
La11 O31 1_4555 2.49(8) 1.92(7) 3.07(9)
La11 O31 3_7655 3.30(8) 2.78(9) 3.83(8)
Ti121 O2 6_5655 1.84(3) 1.84(3) 1.84(3)
Ti121 O2 4_5555 2.16(3) 2.16(3) 2.16(3)
Ti121 O11 . 1.94(4) 1.94(4) 1.94(4)
Ti121 O11 3_6665 2.00(3) 2.00(3) 2.00(3)
Ti121 O21 3_6665 2.82(8) 2.82(8) 2.82(8)
Ti121 O31 1_4555 0.93(8) 0.93(8) 0.93(8)
Ti121 O31 3_7665 1.92(8) 1.92(8) 1.92(8)
Fe121 O2 6_5655 1.84(3) 1.84(3) 1.84(3)
Fe121 O2 4_5555 2.16(3) 2.16(3) 2.16(3)
Fe121 O11 . 1.94(4) 1.94(4) 1.94(4)
Fe121 O11 3_6665 2.00(3) 2.00(3) 2.00(3)
Fe121 O21 3_6665 2.82(8) 2.82(8) 2.82(8)
Fe121 O31 1_4555 0.93(8) 0.93(8) 0.93(8)
Fe121 O31 3_7665 1.92(8) 1.92(8) 1.92(8)
Ti221 O3 6_6655 1.83(3) 1.83(3) 1.83(3)
Ti221 O3 4_5555 2.18(3) 2.18(3) 2.18(3)
Ti221 O11 1_6555 2.01(4) 2.01(4) 2.01(4)
Ti221 O11 3_6665 2.01(3) 2.01(3) 2.01(3)
Ti221 O21 1_6555 0.72(8) 0.72(8) 0.72(8)
Ti221 O21 3_6665 1.74(8) 1.74(8) 1.74(8)
Ti221 O31 3_7665 2.75(8) 2.75(8) 2.75(8)
Fe221 O3 6_6655 1.83(3) 1.83(3) 1.83(3)
Fe221 O3 4_5555 2.18(3) 2.18(3) 2.18(3)
Fe221 O11 1_6555 2.01(4) 2.01(4) 2.01(4)
Fe221 O11 3_6665 2.01(3) 2.01(3) 2.01(3)
Fe221 O21 1_6555 0.72(8) 0.72(8) 0.72(8)
Fe221 O21 3_6665 1.74(8) 1.74(8) 1.74(8)
Fe221 O31 3_7665 2.75(8) 2.75(8) 2.75(8)

loop_
_jana_cell_twin_matrix_id
_jana_cell_twin_volume_fraction
_jana_cell_twin_matrix_1_1
_jana_cell_twin_matrix_1_2
_jana_cell_twin_matrix_1_3
_jana_cell_twin_matrix_2_1
_jana_cell_twin_matrix_2_2
_jana_cell_twin_matrix_2_3
_jana_cell_twin_matrix_3_1
_jana_cell_twin_matrix_3_2
_jana_cell_twin_matrix_3_3
1 0.6154(12) 1 0 0 0 1 0 0 0 1
2 0.3846(12) 1 0 0 0 -1 0 0 0 -1

loop_
_jana_atom_site_crenel_ortho_func_id
_jana_atom_site_crenel_ortho_func_c
_jana_atom_site_crenel_ortho_func_w
_jana_atom_site_crenel_ortho_func_eps
1 0.000000 0.125000 0.950000
2 0.000000 0.208333 0.950000
3 0.000000 0.250000 0.950000
4 0.000000 0.250000 0.950000

loop_
_jana_atom_site_displace_crenel_ortho_atom_site_label
_jana_atom_site_displace_crenel_ortho_axis
_jana_atom_site_displace_crenel_ortho_id
_jana_atom_site_displace_crenel_ortho_param_order
_jana_atom_site_displace_crenel_ortho_param_coeff
La1 x 1 1 -0.00037(6)
La1 y 1 1 0.03266(3)
La1 z 1 1 0.00213(3)
La1 x 1 2 0.00023(3)
La1 y 1 2 0.00120(4)
La1 z 1 2 -0.00103(4)
O1 x 2 1 0.0002(3)
O1 y 2 1 0.0110(4)
O1 z 2 1 -0.0137(3)
O1 x 2 2 -0.0003(3)
O1 y 2 2 0.0143(4)
O1 z 2 2 0.0020(4)
O1 x 2 3 -0.0007(4)
O1 y 2 3 0.0032(4)
O1 z 2 3 0.0077(4)
O1 x 2 4 0.0003(4)
O1 y 2 4 -0.0152(5)
O1 z 2 4 0.0011(5)
O2 x 3 1 -0.0003(2)
O2 y 3 1 0.0340(3)
O2 z 3 1 0.0034(3)
O2 x 3 2 -0.0091(3)
O2 y 3 2 -0.0058(3)
O2 z 3 2 0.0150(3)
O2 x 3 3 0.0113(3)
O2 y 3 3 -0.0056(4)
O2 z 3 3 -0.0077(4)
O2 x 3 4 0.0051(3)
O2 y 3 4 0.0086(4)
O2 z 3 4 -0.0019(3)
O2 x 3 5 -0.0117(4)
O2 y 3 5 0.0046(5)
O2 z 3 5 0.0034(5)
O2 x 3 6 0
O2 y 3 6 0
O2 z 3 6 0
O3 x 4 1 -0.0002(3)
O3 y 4 1 0.0350(3)
O3 z 4 1 0.0013(3)
O3 x 4 2 0.0058(3)
O3 y 4 2 0.0012(3)
O3 z 4 2 0.0176(3)
O3 x 4 3 -0.0115(3)
O3 y 4 3 -0.0054(4)
O3 z 4 3 -0.0064(4)
O3 x 4 4 -0.0026(3)
O3 y 4 4 0.0059(4)
O3 z 4 4 -0.0017(3)
O3 x 4 5 0.0122(4)
O3 y 4 5 0.0047(5)
O3 z 4 5 0.0025(5)
O3 x 4 6 0
O3 y 4 6 0
O3 z 4 6 0

loop_
_jana_atom_site_u_crenel_ortho_atom_site_label
_jana_atom_site_u_crenel_ortho_tens_elem
_jana_atom_site_u_crenel_ortho_id
_jana_atom_site_u_crenel_ortho_param_order
_jana_atom_site_u_crenel_ortho_param_coeff
La1 U11 1 1 0.00017(5)
La1 U22 1 1 0.00117(7)
La1 U33 1 1 0.00071(6)
La1 U12 1 1 -0.00020(7)
La1 U13 1 1 0.00004(5)
La1 U23 1 1 -0.00039(5)
La1 U11 1 2 0.00106(7)
La1 U22 1 2 -0.00060(7)
La1 U33 1 2 -0.00033(7)
La1 U12 1 2 -0.00110(11)
La1 U13 1 2 0.00039(12)
La1 U23 1 2 0.00041(5)
